data_2105777
loop_
_publ_author_name
'Lieffrig, Julien'
'Jeannin, Olivier'
'Vacher, Antoine'
'Lorcy, Dominique'
'Auban-Senzier, Pascale'
'Fourmigu\'e, Marc'

_publ_section_title
;
 C---I&#x00B7;&#x00B7;&#x00B7;NC halogen bonding in two polymorphs of the
 mixed-valence 2:1 charge-transfer salt (EDT-TTF-I~2~)~2~(TCNQF~4~), with
 segregated <i>versus</i> alternated stacks
;
_journal_coeditor_code BI5028
_journal_issue 1
_journal_name_full 'Acta Crystallographica Section B'
_journal_page_first 141
_journal_page_last 148
_journal_paper_doi 10.1107/S2052520613032629
_journal_volume 70
_journal_year 2014
_chemical_formula_moiety 'C8 H4 I2 S6'
_chemical_formula_sum 'C8 H4 I2 S6'
_chemical_formula_weight 546.27
_space_group_IT_number 62
_symmetry_cell_setting orthorhombic
_symmetry_space_group_name_Hall '-P 2ac 2n'
_symmetry_space_group_name_H-M 'P n m a'
_atom_sites_solution_hydrogens geom
_atom_sites_solution_primary direct
_atom_sites_solution_secondary difmap
_audit_creation_method SHELXL-97
_cell_angle_alpha 90.00
_cell_angle_beta 90.00
_cell_angle_gamma 90.00
_cell_formula_units_Z 4
_cell_length_a 17.3371(5)
_cell_length_b 12.6274(4)
_cell_length_c 6.3276(2)
_cell_measurement_reflns_used 9968
_cell_measurement_temperature 150(2)
_cell_measurement_theta_max 27.48
_cell_measurement_theta_min 2.35
_cell_volume 1385.25(7)
_computing_cell_refinement 'SAINT (Bruker, 2003)'
_computing_data_collection 'APEX2 (Bruker, 2005)'
_computing_data_reduction SAINT
_computing_molecular_graphics 'DIAMOND (Brandenburg & Brendt, 2001)'
_computing_publication_material 'WinGX (Farrugia, 2012)'
_computing_structure_refinement 'SHELXL97 (Sheldrick, 2008)'
_computing_structure_solution 'SIR-97 (Altomare et al., 1999)'
_diffrn_ambient_temperature 150(2)
_diffrn_measured_fraction_theta_full 0.994
_diffrn_measured_fraction_theta_max 0.994
_diffrn_measurement_device_type 'Bruker APEX-II CCD'
_diffrn_measurement_method '\w scans'
_diffrn_radiation_monochromator graphite
_diffrn_radiation_source 'fine-focus sealed tube'
_diffrn_radiation_type MoK\a
_diffrn_radiation_wavelength 0.71073
_diffrn_reflns_av_R_equivalents 0.0286
_diffrn_reflns_av_sigmaI/netI 0.0128
_diffrn_reflns_limit_h_max 22
_diffrn_reflns_limit_h_min -18
_diffrn_reflns_limit_k_max 15
_diffrn_reflns_limit_k_min -16
_diffrn_reflns_limit_l_max 8
_diffrn_reflns_limit_l_min -8
_diffrn_reflns_number 21142
_diffrn_reflns_theta_full 27.50
_diffrn_reflns_theta_max 27.50
_diffrn_reflns_theta_min 2.85
_diffrn_standards_number 0
_exptl_absorpt_coefficient_mu 5.413
_exptl_absorpt_correction_T_max 0.377
_exptl_absorpt_correction_T_min 0.189
_exptl_absorpt_correction_type multi-scan
_exptl_absorpt_process_details 'SADABS (Bruker, 2003)'
_exptl_crystal_colour red
_exptl_crystal_density_diffrn 2.619
_exptl_crystal_density_method 'not measured'
_exptl_crystal_description prism
_exptl_crystal_F_000 1016
_exptl_crystal_size_max 0.36
_exptl_crystal_size_mid 0.27
_exptl_crystal_size_min 0.18
_refine_diff_density_max 0.971
_refine_diff_density_min -1.003
_refine_ls_extinction_method none
_refine_ls_goodness_of_fit_ref 1.118
_refine_ls_hydrogen_treatment constr
_refine_ls_matrix_type full
_refine_ls_number_parameters 86
_refine_ls_number_reflns 1650
_refine_ls_number_restraints 2
_refine_ls_restrained_S_all 1.136
_refine_ls_R_factor_all 0.0231
_refine_ls_R_factor_gt 0.0219
_refine_ls_shift/su_max 0.002
_refine_ls_shift/su_mean 0.000
_refine_ls_structure_factor_coef Fsqd
_refine_ls_weighting_details 'calc w=1/[\s^2^(Fo^2^)+(0.0000P)^2^+4.9473P] where P=(Fo^2^+2Fc^2^)/3'
_refine_ls_weighting_scheme calc
_refine_ls_wR_factor_gt 0.0426
_refine_ls_wR_factor_ref 0.0430
_reflns_number_gt 1581
_reflns_number_total 1653
_reflns_threshold_expression I>2\s(I)
_cod_data_source_file bi5028sup1.cif
_cod_data_source_block EDTTTFI2
_cod_database_code 2105777

loop_
_symmetry_equiv_pos_as_xyz
'x, y, z'
'-x+1/2, -y, z+1/2'
'x+1/2, -y+1/2, -z+1/2'
'-x, y+1/2, -z'
'-x, -y, -z'
'x-1/2, y, -z-1/2'
'-x-1/2, y-1/2, z-1/2'
'x, -y-1/2, z'

loop_
_atom_site_type_symbol
_atom_site_label
_atom_site_fract_x
_atom_site_fract_y
_atom_site_fract_z
_atom_site_U_iso_or_equiv
_atom_site_adp_type
_atom_site_calc_flag
_atom_site_refinement_flags
_atom_site_occupancy
_atom_site_symmetry_multiplicity
_atom_site_disorder_group
I I1 0.735136(12) 0.101182(17) 1.17264(3) 0.02797(7) Uani d . 1 1 .
S S1 0.62485(4) 0.13263(6) 0.76051(12) 0.02139(15) Uani d . 1 1 .
S S2 0.51753(5) 0.13273(6) 0.34058(12) 0.02377(16) Uani d . 1 1 .
S S3 0.41620(5) 0.11009(7) -0.02834(14) 0.03017(18) Uani d D 1 1 .
C C1 0.67524(15) 0.1973(2) 0.9627(4) 0.0183(5) Uani d . 1 1 .
C C2 0.5947(2) 0.2500 0.6339(6) 0.0169(8) Uani d S 1 2 .
C C3 0.5503(2) 0.2500 0.4599(6) 0.0165(7) Uani d S 1 2 .
C C4 0.46386(16) 0.1971(2) 0.1428(4) 0.0190(6) Uani d . 1 1 .
C C5A 0.3479(4) 0.2051(5) -0.1396(11) 0.0259(13) Uani d PD 0.50 1 -1
H H5AA 0.3184 0.1688 -0.2523 0.031 Uiso calc PR 0.50 1 -1
H H5AB 0.3107 0.2246 -0.0273 0.031 Uiso calc PR 0.50 1 -1
C C5B 0.3806(4) 0.3060(5) -0.2310(10) 0.0293(14) Uani d P 0.50 1 -1
H H5BA 0.3399 0.3435 -0.3113 0.035 Uiso calc PR 0.50 1 -1
H H5BB 0.4229 0.2885 -0.3301 0.035 Uiso calc PR 0.50 1 -1

loop_
_atom_site_aniso_label
_atom_site_aniso_U_11
_atom_site_aniso_U_22
_atom_site_aniso_U_33
_atom_site_aniso_U_12
_atom_site_aniso_U_13
_atom_site_aniso_U_23
I1 0.02796(11) 0.03419(12) 0.02175(11) 0.00625(8) -0.00845(8) 0.00658(8)
S1 0.0290(4) 0.0162(3) 0.0190(3) 0.0020(3) -0.0083(3) 0.0001(3)
S2 0.0351(4) 0.0147(3) 0.0215(3) 0.0003(3) -0.0124(3) -0.0011(3)
S3 0.0327(4) 0.0272(4) 0.0306(4) -0.0010(3) -0.0140(3) -0.0082(3)
C1 0.0158(12) 0.0263(14) 0.0128(12) 0.0015(11) -0.0020(10) 0.0005(11)
C2 0.0205(19) 0.0147(17) 0.0156(19) 0.000 -0.0009(15) 0.000
C3 0.0230(19) 0.0128(17) 0.0137(18) 0.000 -0.0033(15) 0.000
C4 0.0181(12) 0.0230(14) 0.0159(13) 0.0008(11) -0.0039(10) -0.0017(11)
C5A 0.027(3) 0.033(3) 0.017(3) -0.007(3) -0.010(3) 0.000(3)
C5B 0.040(4) 0.033(4) 0.014(3) 0.009(3) 0.000(3) 0.001(3)

loop_
_atom_type_symbol
_atom_type_description
_atom_type_scat_dispersion_real
_atom_type_scat_dispersion_imag
_atom_type_scat_source
C C 0.0033 0.0016 'International Tables Vol C Tables 4.2.6.8 and 6.1.1.4'
H H 0.0000 0.0000 'International Tables Vol C Tables 4.2.6.8 and 6.1.1.4'
I I -0.4742 1.8119 'International Tables Vol C Tables 4.2.6.8 and 6.1.1.4'
S S 0.1246 0.1234 'International Tables Vol C Tables 4.2.6.8 and 6.1.1.4'

loop_
_geom_angle_atom_site_label_1
_geom_angle_atom_site_label_2
_geom_angle_atom_site_label_3
_geom_angle_site_symmetry_1
_geom_angle_site_symmetry_3
_geom_angle
C1 S1 C2 . . 95.04(15)
C3 S2 C4 . . 95.01(15)
C4 S3 C5B . 8_565 103.7(2)
C4 S3 C5A . . 97.6(2)
C1 C1 S1 8_565 . 117.80(10)
C1 C1 I1 8_565 . 125.74(8)
S1 C1 I1 . . 116.36(15)
C3 C2 S1 . 8_565 122.82(11)
C3 C2 S1 . . 122.82(11)
S1 C2 S1 8_565 . 114.3(2)
C2 C3 S2 . . 122.51(11)
C2 C3 S2 . 8_565 122.51(11)
S2 C3 S2 . 8_565 114.9(2)
C4 C4 S3 8_565 . 128.89(10)
C4 C4 S2 8_565 . 117.52(10)
S3 C4 S2 . . 113.58(16)
C5B C5A S3 . . 117.3(4)
C5B C5A H5AA . . 108.0
S3 C5A H5AA . . 108.0
C5B C5A H5AB . . 108.0
S3 C5A H5AB . . 108.0
H5AA C5A H5AB . . 107.2
C5A C5B S3 . 8_565 111.0(4)
C5A C5B H5BA . . 109.4
S3 C5B H5BA 8_565 . 109.4
C5A C5B H5BB . . 109.4
S3 C5B H5BB 8_565 . 109.4
H5BA C5B H5BB . . 108.0

loop_
_geom_bond_atom_site_label_1
_geom_bond_atom_site_label_2
_geom_bond_site_symmetry_2
_geom_bond_distance
I1 C1 . 2.078(3)
S1 C1 . 1.751(3)
S1 C2 . 1.764(2)
S2 C3 . 1.757(2)
S2 C4 . 1.759(3)
S3 C4 . 1.750(3)
S3 C5B 8_565 1.774(5)
S3 C5A . 1.827(5)
C1 C1 8_565 1.331(6)
C2 C3 . 1.344(5)
C2 S1 8_565 1.764(2)
C3 S2 8_565 1.757(2)
C4 C4 8_565 1.336(6)
C5A C5B . 1.510(8)
C5A H5AA . 0.9900
C5A H5AB . 0.9900
C5B S3 8_565 1.774(5)
C5B H5BA . 0.9900
C5B H5BB . 0.9900

loop_
_geom_torsion_atom_site_label_1
_geom_torsion_atom_site_label_2
_geom_torsion_atom_site_label_3
_geom_torsion_atom_site_label_4
_geom_torsion_site_symmetry_1
_geom_torsion_site_symmetry_4
_geom_torsion
C2 S1 C1 C1 . 8_565 0.64(14)
C2 S1 C1 I1 . . -176.03(18)
C1 S1 C2 C3 . . -178.9(4)
C1 S1 C2 S1 . 8_565 -1.0(2)
S1 C2 C3 S2 8_565 . -177.6(2)
S1 C2 C3 S2 . . 0.1(5)
S1 C2 C3 S2 8_565 8_565 -0.1(5)
S1 C2 C3 S2 . 8_565 177.6(2)
C4 S2 C3 C2 . . 177.9(4)
C4 S2 C3 S2 . 8_565 0.3(2)
C5B S3 C4 C4 8_565 8_565 9.6(3)
C5A S3 C4 C4 . 8_565 -16.5(3)
C5B S3 C4 S2 8_565 . -171.1(3)
C5A S3 C4 S2 . . 162.8(3)
C3 S2 C4 C4 . 8_565 -0.18(15)
C3 S2 C4 S3 . . -179.56(19)
C4 S3 C5A C5B . . 52.9(5)
C5B S3 C5A C5B 8_565 . -52.6(7)
S3 C5A C5B S3 . 8_565 -70.6(5)
